data_7714170
loop_
_publ_author_name
'Paskaruk, Katia M.'
'Emslie, David J. H.'
'Britten, James F.'

_publ_section_title
;
 A comparison of the coordination behaviour of
 R<sub>2</sub>PCH<sub>2</sub>BMe<sub>2</sub> (R = Me <i>vs.</i> Ph)
 ambiphilic ligands with late transition metals.
;
_journal_name_full 'Dalton transactions (Cambridge, England : 2003)'
_journal_paper_doi 10.1039/d3dt02538a
_journal_year 2023
_chemical_formula_moiety 'C46 H64 B2 Cl2 P2 Rh2, 2(C H2 Cl2)'
_chemical_formula_sum 'C48 H68 B2 Cl6 P2 Rh2'
_chemical_formula_weight 1147.10
_space_group_crystal_system triclinic
_space_group_IT_number 2
_space_group_name_Hall '-P 1'
_space_group_name_H-M_alt 'P -1'
_atom_sites_solution_hydrogens mixed
_atom_sites_solution_primary dual
_audit_creation_date 2023-08-04
_audit_creation_method
;
Olex2 1.5
(compiled 2023.03.06 svn.rbb2c1857 for OlexSys, GUI svn.r6748)
;
_audit_update_record
;
2023-08-04 deposited with the CCDC.	2023-10-03 downloaded from the CCDC.
;
_cell_angle_alpha 61.291(4)
_cell_angle_beta 89.100(5)
_cell_angle_gamma 86.711(5)
_cell_formula_units_Z 1
_cell_length_a 9.432(3)
_cell_length_b 12.445(4)
_cell_length_c 12.565(4)
_cell_measurement_reflns_used 2074
_cell_measurement_temperature 100.0(1)
_cell_measurement_theta_max 26.04
_cell_measurement_theta_min 2.78
_cell_volume 1291.3(7)
_computing_cell_refinement 'SAINT v8.34A (Bruker, 2013)'
_computing_data_reduction 'SAINT v8.34A (Bruker, 2013)'
_computing_molecular_graphics 'Olex2 1.5 (Dolomanov et al., 2009)'
_computing_publication_material 'Olex2 1.5 (Dolomanov et al., 2009)'
_computing_structure_refinement 'XL  (Sheldrick, 2008)'
_computing_structure_solution 'SHELXT 2014/5 (Sheldrick, 2014)'
_diffrn_ambient_temperature 100.0(1)
_diffrn_measured_fraction_theta_full 0.976
_diffrn_measured_fraction_theta_max 0.946
_diffrn_measurement_device_type 'Bruker APEX-II CCD'
_diffrn_measurement_method '\f and \w scans'
_diffrn_radiation_type MoK\a
_diffrn_radiation_wavelength 0.71073
_diffrn_reflns_av_R_equivalents 0.0743
_diffrn_reflns_av_unetI/netI 0.1235
_diffrn_reflns_Laue_measured_fraction_full 0.976
_diffrn_reflns_Laue_measured_fraction_max 0.946
_diffrn_reflns_limit_h_max 12
_diffrn_reflns_limit_h_min -12
_diffrn_reflns_limit_k_max 16
_diffrn_reflns_limit_k_min -15
_diffrn_reflns_limit_l_max 16
_diffrn_reflns_limit_l_min -16
_diffrn_reflns_number 9122
_diffrn_reflns_point_group_measured_fraction_full 0.976
_diffrn_reflns_point_group_measured_fraction_max 0.946
_diffrn_reflns_theta_full 25.242
_diffrn_reflns_theta_max 27.421
_diffrn_reflns_theta_min 1.848
_diffrn_source_current 30.0
_diffrn_source_power 1.5
_diffrn_source_voltage 50.0
_diffrn_standards_number 0
_exptl_absorpt_coefficient_mu 1.044
_exptl_absorpt_correction_T_max 0.7455
_exptl_absorpt_correction_T_min 0.6559
_exptl_absorpt_correction_type multi-scan
_exptl_absorpt_process_details
;
SADABS-2014/4 (Bruker,2014/4) was used for absorption correction.
wR2(int) was 0.0579 before and 0.0454 after correction.
The Ratio of minimum to maximum transmission is 0.8798.
The \l/2 correction factor is 0.00150.
;
_exptl_crystal_colour orange
_exptl_crystal_colour_primary orange
_exptl_crystal_density_diffrn 1.475
_exptl_crystal_description rod
_exptl_crystal_F_000 588
_exptl_crystal_size_max 0.29
_exptl_crystal_size_mid 0.04
_exptl_crystal_size_min 0.025
_refine_diff_density_max 0.804
_refine_diff_density_min -0.678
_refine_diff_density_rms 0.094
_refine_ls_extinction_method none
_refine_ls_goodness_of_fit_ref 0.778
_refine_ls_hydrogen_treatment mixed
_refine_ls_matrix_type full
_refine_ls_number_parameters 309
_refine_ls_number_reflns 5562
_refine_ls_number_restraints 0
_refine_ls_restrained_S_all 0.778
_refine_ls_R_factor_all 0.0631
_refine_ls_R_factor_gt 0.0357
_refine_ls_shift/su_max 0.001
_refine_ls_shift/su_mean 0.000
_refine_ls_structure_factor_coef Fsqd
_refine_ls_weighting_details 'w=1/[\s^2^(Fo^2^)+(0.0047P)^2^] where P=(Fo^2^+2Fc^2^)/3'
_refine_ls_weighting_scheme calc
_refine_ls_wR_factor_gt 0.0597
_refine_ls_wR_factor_ref 0.0637
_reflns_Friedel_coverage 0.000
_reflns_number_gt 3835
_reflns_number_total 5562
_reflns_threshold_expression 'I > 2\s(I)'
_cod_data_source_file d3dt02538a3.cif
_cod_data_source_block RhClCOEPhPB_DCM
_cod_original_cell_volume 1291.4(7)
_cod_database_code 7714170
_shelx_shelxl_version_number 2019/1
_shelx_space_group_comment
;
The symmetry employed for this shelxl refinement is uniquely defined
by the following loop, which should always be used as a source of
symmetry information in preference to the above space-group names.
They are only intended as comments.
;
_shelx_estimated_absorpt_t_max 0.974
_shelx_estimated_absorpt_t_min 0.752
_olex2_refinement_description
;
1. Fixed Uiso
 At 1.2 times of:
  All C(H) groups, All C(H,H) groups
 At 1.5 times of:
  All C(H,H,H) groups
2.a Secondary CH2 refined with riding coordinates:
 C23(H23A,H23B), C22(H22A,H22B), C18(H18A,H18B), C19(H19A,H19B), C20(H20A,
 H20B), C21(H21A,H21B), C24(H24A,H24B)
2.b Aromatic/amide H refined with riding coordinates:
 C10(H10), C6(H6), C5(H5), C4(H4), C3(H3)
2.c Idealised Me refined as rotating group:
 C14(H14A,H14B,H14C), C15(H15A,H15B,H15C)
;
_olex2_submission_special_instructions 'No special instructions were received'

loop_
_space_group_symop_operation_xyz
'x, y, z'
'-x, -y, -z'

loop_
_atom_site_label
_atom_site_type_symbol
_atom_site_fract_x
_atom_site_fract_y
_atom_site_fract_z
_atom_site_U_iso_or_equiv
_atom_site_adp_type
_atom_site_occupancy
_atom_site_site_symmetry_order
_atom_site_calc_flag
_atom_site_refinement_flags_posn
_atom_site_refinement_flags_adp
_atom_site_refinement_flags_occupancy
_atom_site_disorder_assembly
_atom_site_disorder_group
Rh1 Rh 0.34617(3) 0.53739(3) 0.39451(2) 0.01431(8) Uani 1 1 d . . . . .
Cl1 Cl 0.48017(10) 0.36056(8) 0.54146(8) 0.0216(2) Uani 1 1 d . . . . .
P1 P 0.21611(10) 0.41427(8) 0.36367(8) 0.0154(2) Uani 1 1 d . . . . .
Cl2 Cl 0.88956(13) 0.10705(10) 0.41351(10) 0.0437(3) Uani 1 1 d . . . . .
Cl3 Cl 0.86379(13) 0.23399(10) 0.14940(10) 0.0441(3) Uani 1 1 d . . . . .
C13 C 0.1804(5) 0.2755(4) 0.5035(3) 0.0230(9) Uani 1 1 d . . . . .
C12 C 0.0269(4) 0.5200(3) 0.1627(3) 0.0184(8) Uani 1 1 d . . . . .
C8 C -0.0766(4) 0.4787(3) 0.3530(3) 0.0203(9) Uani 1 1 d . . . . .
C16 C 0.2840(4) 0.6847(3) 0.2228(3) 0.0180(8) Uani 1 1 d . . . . .
C23 C 0.3988(4) 0.7679(3) 0.1554(3) 0.0188(8) Uani 1 1 d . . . . .
H23A H 0.465207 0.725630 0.126414 0.023 Uiso 1 1 calc R U . . .
H23B H 0.450014 0.785615 0.211000 0.023 Uiso 1 1 calc R U . . .
C1 C 0.3014(4) 0.3598(3) 0.2653(3) 0.0178(8) Uani 1 1 d . . . . .
C22 C 0.3450(4) 0.8897(3) 0.0468(3) 0.0241(9) Uani 1 1 d . . . . .
H22A H 0.425074 0.926961 -0.004705 0.029 Uiso 1 1 calc R U . . .
H22B H 0.278879 0.871739 -0.000070 0.029 Uiso 1 1 calc R U . . .
C18 C 0.2179(4) 0.7921(3) 0.3473(3) 0.0191(8) Uani 1 1 d . . . . .
H18A H 0.315444 0.815883 0.334676 0.023 Uiso 1 1 calc R U . . .
H18B H 0.197430 0.760346 0.432760 0.023 Uiso 1 1 calc R U . . .
C7 C 0.0416(4) 0.4724(3) 0.2889(3) 0.0172(8) Uani 1 1 d . . . . .
C11 C -0.1036(4) 0.5710(3) 0.1056(3) 0.0255(9) Uani 1 1 d . . . . .
C17 C 0.2010(4) 0.6923(3) 0.3128(3) 0.0175(8) Uani 1 1 d . . . . .
C10 C -0.2193(4) 0.5751(3) 0.1711(3) 0.0256(9) Uani 1 1 d . . . . .
H10 H -0.306320 0.608829 0.132123 0.031 Uiso 1 1 calc R U . . .
C9 C -0.2067(4) 0.5291(4) 0.2953(4) 0.0262(9) Uani 1 1 d . . . . .
C19 C 0.1184(4) 0.9049(3) 0.2721(3) 0.0245(9) Uani 1 1 d . . . . .
H19A H 0.021734 0.884028 0.297762 0.029 Uiso 1 1 calc R U . . .
H19B H 0.141123 0.969620 0.290072 0.029 Uiso 1 1 calc R U . . .
C6 C 0.4262(4) 0.4088(3) 0.2083(3) 0.0230(9) Uani 1 1 d . . . . .
H6 H 0.464466 0.470957 0.217673 0.028 Uiso 1 1 calc R U . . .
C5 C 0.4952(5) 0.3646(4) 0.1360(3) 0.0309(10) Uani 1 1 d . . . . .
H5 H 0.578356 0.398572 0.096372 0.037 Uiso 1 1 calc R U . . .
C20 C 0.1248(4) 0.9550(3) 0.1350(3) 0.0283(10) Uani 1 1 d . . . . .
H20A H 0.063740 1.029445 0.096469 0.034 Uiso 1 1 calc R U . . .
H20B H 0.085522 0.895697 0.116007 0.034 Uiso 1 1 calc R U . . .
C21 C 0.2717(4) 0.9839(3) 0.0780(3) 0.0291(10) Uani 1 1 d . . . . .
H21A H 0.333328 0.993820 0.133411 0.035 Uiso 1 1 calc R U . . .
H21B H 0.262959 1.062123 0.004238 0.035 Uiso 1 1 calc R U . . .
C2 C 0.2454(5) 0.2672(4) 0.2498(4) 0.0288(10) Uani 1 1 d . . . . .
C4 C 0.4403(5) 0.2714(4) 0.1236(3) 0.0353(11) Uani 1 1 d . . . . .
H4 H 0.488412 0.239915 0.078482 0.042 Uiso 1 1 calc R U . . .
C3 C 0.3146(5) 0.2247(4) 0.1776(4) 0.0345(11) Uani 1 1 d . . . . .
H3 H 0.275344 0.164272 0.165901 0.041 Uiso 1 1 calc R U . . .
C14 C 0.4154(5) 0.1149(4) 0.5304(4) 0.0459(13) Uani 1 1 d . . . . .
H14A H 0.365611 0.059973 0.512754 0.069 Uiso 1 1 calc R U . . .
H14B H 0.488851 0.069333 0.589662 0.069 Uiso 1 1 calc R U . . .
H14C H 0.456970 0.175558 0.457466 0.069 Uiso 1 1 calc R U . . .
C15 C 0.2961(5) 0.1217(4) 0.7247(4) 0.0463(12) Uani 1 1 d . . . . .
H15A H 0.268962 0.184386 0.746046 0.070 Uiso 1 1 calc R U . . .
H15B H 0.386653 0.083594 0.761370 0.070 Uiso 1 1 calc R U . . .
H15C H 0.226242 0.061108 0.753430 0.070 Uiso 1 1 calc R U . . .
C24 C 0.7994(5) 0.2216(4) 0.2868(4) 0.0483(13) Uani 1 1 d . . . . .
H24A H 0.807427 0.299519 0.285688 0.058 Uiso 1 1 calc R U . . .
H24B H 0.699560 0.204997 0.293182 0.058 Uiso 1 1 calc R U . . .
B1 B 0.3070(6) 0.1809(4) 0.5823(4) 0.0331(12) Uani 1 1 d . . . . .
H8 H -0.070(4) 0.456(3) 0.424(3) 0.017(10) Uiso 1 1 d . . . . .
H12 H 0.113(3) 0.522(3) 0.115(3) 0.002(7) Uiso 1 1 d . . . . .
H9 H -0.287(4) 0.535(3) 0.342(3) 0.029(10) Uiso 1 1 d . . . . .
H13A H 0.134(4) 0.306(3) 0.546(3) 0.012(9) Uiso 1 1 d . . . . .
H13B H 0.128(4) 0.231(3) 0.493(3) 0.034(12) Uiso 1 1 d . . . . .
H11 H -0.112(4) 0.615(3) 0.015(3) 0.024(9) Uiso 1 1 d . . . . .
H2 H 0.156(4) 0.235(3) 0.286(3) 0.016(9) Uiso 1 1 d . . . . .
H16 H 0.247(3) 0.661(2) 0.179(3) 0.001(8) Uiso 1 1 d . . . . .
H17 H 0.108(3) 0.659(3) 0.324(3) 0.007(8) Uiso 1 1 d . . . . .

loop_
_atom_site_aniso_label
_atom_site_aniso_U_11
_atom_site_aniso_U_22
_atom_site_aniso_U_33
_atom_site_aniso_U_23
_atom_site_aniso_U_13
_atom_site_aniso_U_12
Rh1 0.01388(16) 0.01697(15) 0.01323(13) -0.00807(11) -0.00114(11) -0.00153(12)
Cl1 0.0228(5) 0.0173(5) 0.0239(5) -0.0089(4) -0.0084(4) -0.0009(4)
P1 0.0132(5) 0.0190(5) 0.0152(4) -0.0091(4) 0.0007(4) -0.0023(4)
Cl2 0.0416(7) 0.0449(7) 0.0417(6) -0.0181(6) -0.0047(6) -0.0027(6)
Cl3 0.0423(8) 0.0565(7) 0.0398(6) -0.0278(6) 0.0047(5) -0.0074(6)
C13 0.027(3) 0.025(2) 0.021(2) -0.0132(18) 0.0043(18) -0.011(2)
C12 0.014(2) 0.026(2) 0.0175(18) -0.0127(17) 0.0009(16) -0.0004(18)
C8 0.022(2) 0.027(2) 0.0149(18) -0.0121(17) 0.0009(17) -0.0013(18)
C16 0.026(2) 0.0176(19) 0.0126(17) -0.0083(16) -0.0040(16) -0.0024(18)
C23 0.018(2) 0.023(2) 0.0186(18) -0.0128(16) 0.0024(16) -0.0008(17)
C1 0.017(2) 0.0194(19) 0.0181(18) -0.0106(16) -0.0049(16) 0.0065(17)
C22 0.028(2) 0.024(2) 0.0198(19) -0.0100(17) 0.0051(17) -0.0071(19)
C18 0.019(2) 0.0192(19) 0.0188(18) -0.0091(16) 0.0021(16) 0.0006(17)
C7 0.018(2) 0.0188(18) 0.0193(18) -0.0122(16) -0.0007(16) -0.0020(17)
C11 0.027(2) 0.029(2) 0.0188(19) -0.0100(18) -0.0057(18) 0.001(2)
C17 0.016(2) 0.0183(19) 0.0168(18) -0.0067(15) -0.0022(16) -0.0028(17)
C10 0.013(2) 0.034(2) 0.029(2) -0.0147(19) -0.0092(18) 0.0056(19)
C9 0.016(2) 0.037(2) 0.033(2) -0.022(2) 0.0062(19) -0.004(2)
C19 0.019(2) 0.025(2) 0.030(2) -0.0147(18) 0.0059(17) 0.0001(18)
C6 0.021(2) 0.027(2) 0.0214(19) -0.0122(17) 0.0006(17) -0.0003(18)
C5 0.028(3) 0.037(2) 0.023(2) -0.0121(19) 0.0032(19) 0.005(2)
C20 0.031(3) 0.021(2) 0.030(2) -0.0104(18) -0.0059(19) 0.007(2)
C21 0.039(3) 0.024(2) 0.022(2) -0.0098(18) -0.0001(19) 0.002(2)
C2 0.023(3) 0.034(2) 0.036(2) -0.022(2) -0.002(2) -0.003(2)
C4 0.041(3) 0.042(3) 0.030(2) -0.024(2) -0.003(2) 0.016(2)
C3 0.042(3) 0.035(2) 0.037(2) -0.026(2) -0.008(2) 0.003(2)
C14 0.053(3) 0.036(3) 0.053(3) -0.024(2) -0.011(3) 0.002(3)
C15 0.032(3) 0.049(3) 0.037(3) -0.003(2) -0.004(2) -0.009(2)
C24 0.050(3) 0.055(3) 0.042(3) -0.026(3) -0.004(2) 0.009(3)
B1 0.039(3) 0.026(3) 0.034(3) -0.013(2) -0.004(2) -0.011(2)

loop_
_atom_type_symbol
_atom_type_description
_atom_type_scat_dispersion_real
_atom_type_scat_dispersion_imag
_atom_type_scat_source
C C 0.0033 0.0016 'International Tables Vol C Tables 4.2.6.8 and 6.1.1.4'
H H 0.0000 0.0000 'International Tables Vol C Tables 4.2.6.8 and 6.1.1.4'
B B 0.0013 0.0007 'International Tables Vol C Tables 4.2.6.8 and 6.1.1.4'
Cl Cl 0.1484 0.1585 'International Tables Vol C Tables 4.2.6.8 and 6.1.1.4'
P P 0.1023 0.0942 'International Tables Vol C Tables 4.2.6.8 and 6.1.1.4'
Rh Rh -1.1178 0.9187 'International Tables Vol C Tables 4.2.6.8 and 6.1.1.4'

loop_
_geom_angle_atom_site_label_1
_geom_angle_atom_site_label_2
_geom_angle_atom_site_label_3
_geom_angle
_geom_angle_site_symmetry_1
_geom_angle_site_symmetry_3
_geom_angle_publ_flag
Cl1 Rh1 Cl1 80.46(4) . 2_666 ?
P1 Rh1 Cl1 168.74(3) . 2_666 ?
P1 Rh1 Cl1 88.28(4) . . ?
C16 Rh1 Cl1 158.68(10) . . ?
C16 Rh1 Cl1 99.93(10) . 2_666 ?
C16 Rh1 P1 90.49(10) . . ?
C16 Rh1 C17 38.68(13) . . ?
C17 Rh1 Cl1 162.47(10) . . ?
C17 Rh1 Cl1 95.07(10) . 2_666 ?
C17 Rh1 P1 95.75(10) . . ?
Rh1 Cl1 Rh1 99.54(4) . 2_666 ?
C13 P1 Rh1 112.49(13) . . ?
C13 P1 C1 104.88(17) . . ?
C13 P1 C7 104.66(18) . . ?
C1 P1 Rh1 112.93(13) . . ?
C1 P1 C7 101.34(15) . . ?
C7 P1 Rh1 119.03(11) . . ?
P1 C13 H13A 102(2) . . ?
P1 C13 H13B 113(3) . . ?
B1 C13 P1 120.8(3) . . ?
B1 C13 H13A 111(2) . . ?
B1 C13 H13B 102(3) . . ?
H13A C13 H13B 108(4) . . ?
C7 C12 H12 118.4(16) . . ?
C11 C12 C7 120.1(4) . . ?
C11 C12 H12 121.2(16) . . ?
C7 C8 C9 121.3(3) . . ?
C7 C8 H8 120(3) . . ?
C9 C8 H8 118(3) . . ?
Rh1 C16 H16 112.6(19) . . ?
C23 C16 Rh1 114.8(2) . . ?
C23 C16 H16 109(2) . . ?
C17 C16 Rh1 70.8(2) . . ?
C17 C16 C23 124.9(3) . . ?
C17 C16 H16 118(2) . . ?
C16 C23 H23A 108.8 . . ?
C16 C23 H23B 108.8 . . ?
C16 C23 C22 113.9(3) . . ?
H23A C23 H23B 107.7 . . ?
C22 C23 H23A 108.8 . . ?
C22 C23 H23B 108.8 . . ?
C6 C1 P1 119.5(3) . . ?
C6 C1 C2 119.3(3) . . ?
C2 C1 P1 121.2(3) . . ?
C23 C22 H22A 108.3 . . ?
C23 C22 H22B 108.3 . . ?
H22A C22 H22B 107.4 . . ?
C21 C22 C23 115.9(3) . . ?
C21 C22 H22A 108.3 . . ?
C21 C22 H22B 108.3 . . ?
H18A C18 H18B 108.0 . . ?
C17 C18 H18A 109.3 . . ?
C17 C18 H18B 109.3 . . ?
C17 C18 C19 111.5(3) . . ?
C19 C18 H18A 109.3 . . ?
C19 C18 H18B 109.3 . . ?
C12 C7 P1 120.4(3) . . ?
C8 C7 P1 121.3(3) . . ?
C8 C7 C12 118.1(3) . . ?
C12 C11 H11 120(2) . . ?
C10 C11 C12 120.7(3) . . ?
C10 C11 H11 118(2) . . ?
Rh1 C17 H17 105.4(17) . . ?
C16 C17 Rh1 70.6(2) . . ?
C16 C17 C18 121.8(3) . . ?
C16 C17 H17 115.5(17) . . ?
C18 C17 Rh1 116.4(2) . . ?
C18 C17 H17 116.8(17) . . ?
C11 C10 H10 120.0 . . ?
C11 C10 C9 120.0(3) . . ?
C9 C10 H10 120.0 . . ?
C8 C9 H9 120(2) . . ?
C10 C9 C8 119.7(4) . . ?
C10 C9 H9 120(2) . . ?
C18 C19 H19A 108.5 . . ?
C18 C19 H19B 108.5 . . ?
H19A C19 H19B 107.5 . . ?
C20 C19 C18 115.3(3) . . ?
C20 C19 H19A 108.5 . . ?
C20 C19 H19B 108.5 . . ?
C1 C6 H6 120.0 . . ?
C1 C6 C5 119.9(3) . . ?
C5 C6 H6 120.0 . . ?
C6 C5 H5 119.9 . . ?
C4 C5 C6 120.2(4) . . ?
C4 C5 H5 119.9 . . ?
C19 C20 H20A 108.2 . . ?
C19 C20 H20B 108.2 . . ?
C19 C20 C21 116.4(3) . . ?
H20A C20 H20B 107.3 . . ?
C21 C20 H20A 108.2 . . ?
C21 C20 H20B 108.2 . . ?
C22 C21 H21A 108.1 . . ?
C22 C21 H21B 108.1 . . ?
C20 C21 C22 116.8(3) . . ?
C20 C21 H21A 108.1 . . ?
C20 C21 H21B 108.1 . . ?
H21A C21 H21B 107.3 . . ?
C1 C2 H2 120.2(19) . . ?
C3 C2 C1 120.2(4) . . ?
C3 C2 H2 119.6(19) . . ?
C5 C4 H4 120.0 . . ?
C3 C4 C5 120.0(4) . . ?
C3 C4 H4 120.0 . . ?
C2 C3 H3 119.8 . . ?
C4 C3 C2 120.4(4) . . ?
C4 C3 H3 119.8 . . ?
H14A C14 H14B 109.5 . . ?
H14A C14 H14C 109.5 . . ?
H14B C14 H14C 109.5 . . ?
B1 C14 H14A 109.5 . . ?
B1 C14 H14B 109.5 . . ?
B1 C14 H14C 109.5 . . ?
H15A C15 H15B 109.5 . . ?
H15A C15 H15C 109.5 . . ?
H15B C15 H15C 109.5 . . ?
B1 C15 H15A 109.5 . . ?
B1 C15 H15B 109.5 . . ?
B1 C15 H15C 109.5 . . ?
Cl2 C24 Cl3 113.2(2) . . ?
Cl2 C24 H24A 108.9 . . ?
Cl2 C24 H24B 108.9 . . ?
Cl3 C24 H24A 108.9 . . ?
Cl3 C24 H24B 108.9 . . ?
H24A C24 H24B 107.8 . . ?
C14 B1 C13 123.3(4) . . ?
C15 B1 C13 117.0(4) . . ?
C15 B1 C14 117.2(4) . . ?

loop_
_geom_bond_atom_site_label_1
_geom_bond_atom_site_label_2
_geom_bond_distance
_geom_bond_site_symmetry_2
_geom_bond_publ_flag
Rh1 Cl1 2.4909(10) 2_666 ?
Rh1 Cl1 2.3874(10) . ?
Rh1 P1 2.1917(11) . ?
Rh1 C16 2.115(3) . ?
Rh1 C17 2.118(3) . ?
P1 C13 1.821(4) . ?
P1 C1 1.829(3) . ?
P1 C7 1.837(4) . ?
Cl2 C24 1.736(4) . ?
Cl3 C24 1.759(4) . ?
C13 B1 1.596(6) . ?
C13 H13A 0.89(3) . ?
C13 H13B 0.82(4) . ?
C12 C7 1.407(4) . ?
C12 C11 1.390(5) . ?
C12 H12 1.00(3) . ?
C8 C7 1.386(5) . ?
C8 C9 1.389(5) . ?
C8 H8 0.80(3) . ?
C16 C23 1.490(5) . ?
C16 C17 1.402(5) . ?
C16 H16 0.83(3) . ?
C23 H23A 0.9700 . ?
C23 H23B 0.9700 . ?
C23 C22 1.537(4) . ?
C1 C6 1.381(5) . ?
C1 C2 1.390(5) . ?
C22 H22A 0.9700 . ?
C22 H22B 0.9700 . ?
C22 C21 1.531(5) . ?
C18 H18A 0.9700 . ?
C18 H18B 0.9700 . ?
C18 C17 1.517(4) . ?
C18 C19 1.532(4) . ?
C11 C10 1.370(5) . ?
C11 H11 1.00(3) . ?
C17 H17 0.97(3) . ?
C10 H10 0.9300 . ?
C10 C9 1.385(5) . ?
C9 H9 0.97(4) . ?
C19 H19A 0.9700 . ?
C19 H19B 0.9700 . ?
C19 C20 1.527(5) . ?
C6 H6 0.9300 . ?
C6 C5 1.404(5) . ?
C5 H5 0.9300 . ?
C5 C4 1.372(5) . ?
C20 H20A 0.9700 . ?
C20 H20B 0.9700 . ?
C20 C21 1.530(6) . ?
C21 H21A 0.9700 . ?
C21 H21B 0.9700 . ?
C2 C3 1.390(5) . ?
C2 H2 0.96(4) . ?
C4 H4 0.9300 . ?
C4 C3 1.372(6) . ?
C3 H3 0.9300 . ?
C14 H14A 0.9600 . ?
C14 H14B 0.9600 . ?
C14 H14C 0.9600 . ?
C14 B1 1.595(6) . ?
C15 H15A 0.9600 . ?
C15 H15B 0.9600 . ?
C15 H15C 0.9600 . ?
C15 B1 1.578(6) . ?
C24 H24A 0.9700 . ?
C24 H24B 0.9700 . ?

loop_
_geom_torsion_atom_site_label_1
_geom_torsion_atom_site_label_2
_geom_torsion_atom_site_label_3
_geom_torsion_atom_site_label_4
_geom_torsion
_geom_torsion_site_symmetry_1
_geom_torsion_site_symmetry_2
_geom_torsion_site_symmetry_3
_geom_torsion_site_symmetry_4
_geom_torsion_publ_flag
Rh1 P1 C13 B1 -62.4(3) . . . . ?
Rh1 P1 C1 C6 -7.7(3) . . . . ?
Rh1 P1 C1 C2 170.4(3) . . . . ?
Rh1 P1 C7 C12 94.4(3) . . . . ?
Rh1 P1 C7 C8 -81.0(3) . . . . ?
Rh1 C16 C23 C22 -166.1(2) . . . . ?
Rh1 C16 C17 C18 109.6(3) . . . . ?
P1 C13 B1 C14 -58.3(5) . . . . ?
P1 C13 B1 C15 140.1(3) . . . . ?
P1 C1 C6 C5 177.8(3) . . . . ?
P1 C1 C2 C3 -178.0(3) . . . . ?
C13 P1 C1 C6 -130.5(3) . . . . ?
C13 P1 C1 C2 47.5(3) . . . . ?
C13 P1 C7 C12 -138.9(3) . . . . ?
C13 P1 C7 C8 45.6(3) . . . . ?
C12 C11 C10 C9 0.6(6) . . . . ?
C16 C23 C22 C21 74.4(4) . . . . ?
C23 C16 C17 Rh1 -107.4(4) . . . . ?
C23 C16 C17 C18 2.2(6) . . . . ?
C23 C22 C21 C20 -71.1(4) . . . . ?
C1 P1 C13 B1 60.8(3) . . . . ?
C1 P1 C7 C12 -30.1(3) . . . . ?
C1 P1 C7 C8 154.5(3) . . . . ?
C1 C6 C5 C4 -1.1(6) . . . . ?
C1 C2 C3 C4 1.6(6) . . . . ?
C18 C19 C20 C21 -53.5(4) . . . . ?
C7 P1 C13 B1 167.0(3) . . . . ?
C7 P1 C1 C6 120.8(3) . . . . ?
C7 P1 C1 C2 -61.2(3) . . . . ?
C7 C12 C11 C10 -0.4(6) . . . . ?
C7 C8 C9 C10 -0.5(6) . . . . ?
C11 C12 C7 P1 -175.8(3) . . . . ?
C11 C12 C7 C8 -0.3(5) . . . . ?
C11 C10 C9 C8 -0.1(6) . . . . ?
C17 C16 C23 C22 -83.0(4) . . . . ?
C17 C18 C19 C20 -51.3(4) . . . . ?
C9 C8 C7 P1 176.2(3) . . . . ?
C9 C8 C7 C12 0.7(6) . . . . ?
C19 C18 C17 Rh1 173.6(2) . . . . ?
C19 C18 C17 C16 91.1(4) . . . . ?
C19 C20 C21 C22 101.5(4) . . . . ?
C6 C1 C2 C3 0.1(6) . . . . ?
C6 C5 C4 C3 2.8(6) . . . . ?
C5 C4 C3 C2 -3.0(6) . . . . ?
C2 C1 C6 C5 -0.3(5) . . . . ?
